data_7161072
loop_
_publ_author_name
'Yakovleva, Elizaveta D.'
'Shelukho, Evgeniya R.'
'Erokhin, Pavel P.'
'Ilyushenkova, Valentina V.'
'Guryeva, Aleksandra S.'
'Logvinenko, Nikita A.'
'Khrustalev, Victor N.'
'Grigoriev, Mikhail S.'
'Zubkov, Fedor I.'
'Zaytsev, Vladimir P.'

_publ_section_title
;
 Application of the intramolecular Diels-Alder vinylarene (IMDAV) reaction
 for the synthesis of benzo- and carbocyclofuroisoindole carboxylic acids
 and its limitations.
;
_journal_issue 15
_journal_name_full 'Organic &amp; biomolecular chemistry'
_journal_page_first 3274
_journal_page_last 3286
_journal_paper_doi 10.1039/d5ob01918d
_journal_volume 24
_journal_year 2026
_chemical_formula_sum 'C21 H17 N O4'
_chemical_formula_weight 347.36
_space_group_crystal_system monoclinic
_space_group_IT_number 14
_space_group_name_Hall '-P 2ybc'
_space_group_name_H-M_alt 'P 1 21/c 1'
_atom_sites_solution_hydrogens mixed
_audit_creation_method SHELXL-2018/3
_audit_update_record
;
2025-10-13 deposited with the CCDC.	2026-03-04 downloaded from the CCDC.
;
_cell_angle_alpha 90
_cell_angle_beta 96.882(2)
_cell_angle_gamma 90
_cell_formula_units_Z 4
_cell_length_a 12.3473(8)
_cell_length_b 8.0310(5)
_cell_length_c 16.2960(11)
_cell_measurement_reflns_used 5030
_cell_measurement_temperature 100(2)
_cell_measurement_theta_max 29.40
_cell_measurement_theta_min 3.18
_cell_volume 1604.29(18)
_computing_structure_refinement 'SHELXL-2018/3 (Sheldrick, 2018)'
_diffrn_ambient_temperature 100(2)
_diffrn_measured_fraction_theta_full 0.995
_diffrn_measured_fraction_theta_max 0.997
_diffrn_measurement_device_type 'Bruker KAPPA APEX II area-detector diffractometer'
_diffrn_radiation_type MoK\a
_diffrn_radiation_wavelength 0.71073
_diffrn_reflns_av_R_equivalents 0.0511
_diffrn_reflns_av_unetI/netI 0.0447
_diffrn_reflns_Laue_measured_fraction_full 0.995
_diffrn_reflns_Laue_measured_fraction_max 0.997
_diffrn_reflns_limit_h_max 17
_diffrn_reflns_limit_h_min -17
_diffrn_reflns_limit_k_max 11
_diffrn_reflns_limit_k_min -11
_diffrn_reflns_limit_l_max 22
_diffrn_reflns_limit_l_min -22
_diffrn_reflns_number 26484
_diffrn_reflns_point_group_measured_fraction_full 0.995
_diffrn_reflns_point_group_measured_fraction_max 0.997
_diffrn_reflns_theta_full 25.242
_diffrn_reflns_theta_max 30.000
_diffrn_reflns_theta_min 4.183
_exptl_absorpt_coefficient_mu 0.100
_exptl_absorpt_correction_T_max 1.000
_exptl_absorpt_correction_T_min 0.929
_exptl_absorpt_correction_type multi-scan
_exptl_absorpt_process_details
;
 SADABS 2016/2: Krause, L., Herbst-Irmer, R., Sheldrick G.M. & Stalke D.,
 J. Appl. Cryst. 48 (2015) 3-10
;
_exptl_crystal_colour colourless
_exptl_crystal_density_diffrn 1.438
_exptl_crystal_description fragment
_exptl_crystal_F_000 728
_exptl_crystal_size_max 0.400
_exptl_crystal_size_mid 0.200
_exptl_crystal_size_min 0.120
_refine_diff_density_max 0.421
_refine_diff_density_min -0.229
_refine_diff_density_rms 0.056
_refine_ls_extinction_method none
_refine_ls_goodness_of_fit_ref 1.028
_refine_ls_hydrogen_treatment mixed
_refine_ls_matrix_type full
_refine_ls_number_parameters 239
_refine_ls_number_reflns 4675
_refine_ls_number_restraints 0
_refine_ls_restrained_S_all 1.028
_refine_ls_R_factor_all 0.0681
_refine_ls_R_factor_gt 0.0441
_refine_ls_shift/su_max 0.000
_refine_ls_shift/su_mean 0.000
_refine_ls_structure_factor_coef Fsqd
_refine_ls_weighting_details 'w=1/[\s^2^(Fo^2^)+(0.0557P)^2^+0.3168P] where P=(Fo^2^+2Fc^2^)/3'
_refine_ls_weighting_scheme calc
_refine_ls_wR_factor_gt 0.1015
_refine_ls_wR_factor_ref 0.1124
_reflns_Friedel_coverage 0.000
_reflns_number_gt 3448
_reflns_number_total 4675
_reflns_threshold_expression 'I > 2\s(I)'
_cod_data_source_file d5ob01918d2.cif
_cod_data_source_block ZV2253
_cod_depositor_comments 'Adding full bibliography for 7161069--7161075.cif.'
_cod_original_sg_symbol_H-M 'P 21/c'
_cod_database_code 7161072
_shelx_shelxl_version_number 2018/3
_shelx_space_group_comment
;
The symmetry employed for this shelxl refinement is uniquely defined
by the following loop, which should always be used as a source of
symmetry information in preference to the above space-group names.
They are only intended as comments.
;
_shelx_estimated_absorpt_t_min 0.961
_shelx_estimated_absorpt_t_max 0.988

loop_
_space_group_symop_operation_xyz
'x, y, z'
'-x, y+1/2, -z+1/2'
'-x, -y, -z'
'x, -y-1/2, z-1/2'

loop_
_atom_site_label
_atom_site_type_symbol
_atom_site_fract_x
_atom_site_fract_y
_atom_site_fract_z
_atom_site_U_iso_or_equiv
_atom_site_adp_type
_atom_site_occupancy
_atom_site_site_symmetry_order
_atom_site_calc_flag
_atom_site_refinement_flags_posn
_atom_site_refinement_flags_adp
_atom_site_refinement_flags_occupancy
_atom_site_disorder_assembly
_atom_site_disorder_group
O1 O 0.38095(7) 0.37688(11) 0.37066(6) 0.0159(2) Uani 1 1 d . . . . .
O2 O 0.51490(8) 0.08562(12) 0.30293(6) 0.0177(2) Uani 1 1 d . . . . .
O3 O 0.65492(8) 0.13724(12) 0.23020(6) 0.0165(2) Uani 1 1 d . . . . .
H3 H 0.6326(18) 0.042(3) 0.2036(14) 0.057(7) Uiso 1 1 d . . . . .
O5 O 0.90603(7) 0.35688(12) 0.44537(6) 0.0168(2) Uani 1 1 d . . . . .
N2 N 0.44229(9) 0.24125(13) 0.49252(6) 0.0119(2) Uani 1 1 d . . . . .
C1 C 0.45537(10) 0.32015(15) 0.41994(8) 0.0118(2) Uani 1 1 d . . . . .
C3 C 0.54762(10) 0.20792(16) 0.54347(8) 0.0135(2) Uani 1 1 d . . . . .
H3A H 0.547789 0.096767 0.569749 0.016 Uiso 1 1 calc R U . . .
H3B H 0.563615 0.293616 0.586899 0.016 Uiso 1 1 calc R U . . .
C3A C 0.62922(10) 0.21577(15) 0.48048(8) 0.0122(2) Uani 1 1 d . . . . .
H3C H 0.631405 0.104586 0.453101 0.015 Uiso 1 1 calc R U . . .
C4 C 0.74585(11) 0.26809(17) 0.51160(8) 0.0157(3) Uani 1 1 d . . . . .
H4A H 0.745805 0.361422 0.551280 0.019 Uiso 1 1 calc R U . . .
H4B H 0.786793 0.173749 0.539403 0.019 Uiso 1 1 calc R U . . .
C4A C 0.79602(10) 0.32069(16) 0.43704(8) 0.0142(3) Uani 1 1 d . . . . .
C5A C 0.92677(11) 0.41083(16) 0.36811(8) 0.0154(3) Uani 1 1 d . . . . .
C6 C 1.02651(11) 0.46889(17) 0.34896(9) 0.0194(3) Uani 1 1 d . . . . .
H6A H 1.089539 0.470526 0.388595 0.023 Uiso 1 1 calc R U . . .
C7 C 1.02896(12) 0.52448(18) 0.26851(9) 0.0220(3) Uani 1 1 d . . . . .
H7A H 1.095295 0.565943 0.252381 0.026 Uiso 1 1 calc R U . . .
C8 C 0.93540(12) 0.52052(18) 0.21072(9) 0.0215(3) Uani 1 1 d . . . . .
H8A H 0.939657 0.559723 0.156193 0.026 Uiso 1 1 calc R U . . .
C9 C 0.83649(11) 0.46066(17) 0.23117(9) 0.0177(3) Uani 1 1 d . . . . .
H9A H 0.773681 0.457424 0.191358 0.021 Uiso 1 1 calc R U . . .
C9A C 0.83212(11) 0.40532(15) 0.31207(8) 0.0139(3) Uani 1 1 d . . . . .
C9B C 0.74738(10) 0.34623(15) 0.35889(8) 0.0119(2) Uani 1 1 d . . . . .
C10 C 0.62555(10) 0.33048(15) 0.33561(8) 0.0117(2) Uani 1 1 d . . . . .
H10B H 0.599424 0.427681 0.300304 0.014 Uiso 1 1 calc R U . . .
C10A C 0.57653(10) 0.34133(15) 0.41710(7) 0.0111(2) Uani 1 1 d . . . . .
H10A H 0.595659 0.454278 0.440293 0.013 Uiso 1 1 calc R U . . .
C11 C 0.59185(10) 0.17067(15) 0.28914(8) 0.0126(2) Uani 1 1 d . . . . .
C12 C 0.34206(10) 0.22438(15) 0.52749(8) 0.0128(2) Uani 1 1 d . . . . .
C13 C 0.24280(11) 0.20822(16) 0.47763(8) 0.0172(3) Uani 1 1 d . . . . .
H13A H 0.240145 0.209594 0.419132 0.021 Uiso 1 1 calc R U . . .
C14 C 0.14737(12) 0.19001(18) 0.51471(9) 0.0224(3) Uani 1 1 d . . . . .
H14A H 0.079409 0.179645 0.480988 0.027 Uiso 1 1 calc R U . . .
C15 C 0.15014(12) 0.18678(18) 0.60017(9) 0.0227(3) Uani 1 1 d . . . . .
H15A H 0.084568 0.174324 0.624682 0.027 Uiso 1 1 calc R U . . .
C16 C 0.24897(12) 0.20181(17) 0.64929(9) 0.0197(3) Uani 1 1 d . . . . .
H16A H 0.251257 0.198967 0.707749 0.024 Uiso 1 1 calc R U . . .
C17 C 0.34516(12) 0.22110(15) 0.61367(8) 0.0160(3) Uani 1 1 d . . . . .
H17A H 0.412799 0.232013 0.647744 0.019 Uiso 1 1 calc R U . . .

loop_
_atom_site_aniso_label
_atom_site_aniso_U_11
_atom_site_aniso_U_22
_atom_site_aniso_U_33
_atom_site_aniso_U_23
_atom_site_aniso_U_13
_atom_site_aniso_U_12
O1 0.0152(5) 0.0177(5) 0.0149(5) 0.0053(4) 0.0016(4) 0.0024(3)
O2 0.0173(5) 0.0185(5) 0.0171(5) -0.0038(4) 0.0018(4) -0.0039(4)
O3 0.0205(5) 0.0169(5) 0.0125(4) -0.0048(4) 0.0039(4) -0.0018(4)
O5 0.0125(5) 0.0224(5) 0.0150(5) 0.0001(4) 0.0001(4) -0.0025(4)
N2 0.0131(5) 0.0124(5) 0.0101(5) 0.0010(4) 0.0017(4) 0.0005(4)
C1 0.0152(6) 0.0087(5) 0.0115(6) -0.0005(4) 0.0021(5) 0.0002(4)
C3 0.0146(6) 0.0140(6) 0.0112(6) 0.0011(4) -0.0011(5) -0.0010(5)
C3A 0.0143(6) 0.0109(5) 0.0112(6) 0.0009(4) -0.0001(5) -0.0003(4)
C4 0.0145(6) 0.0193(6) 0.0125(6) 0.0014(5) -0.0014(5) -0.0006(5)
C4A 0.0120(6) 0.0143(6) 0.0159(6) -0.0010(5) 0.0004(5) -0.0007(4)
C5A 0.0168(7) 0.0146(6) 0.0152(6) -0.0013(5) 0.0037(5) -0.0003(5)
C6 0.0146(7) 0.0191(6) 0.0244(7) -0.0020(5) 0.0025(5) -0.0019(5)
C7 0.0187(7) 0.0210(7) 0.0278(8) -0.0009(6) 0.0098(6) -0.0019(5)
C8 0.0221(7) 0.0225(7) 0.0215(7) 0.0037(5) 0.0087(6) 0.0005(5)
C9 0.0180(7) 0.0189(6) 0.0165(6) 0.0003(5) 0.0027(5) 0.0017(5)
C9A 0.0158(6) 0.0108(5) 0.0157(6) -0.0023(5) 0.0043(5) 0.0008(4)
C9B 0.0119(6) 0.0114(5) 0.0125(6) -0.0014(4) 0.0015(5) 0.0004(4)
C10 0.0126(6) 0.0118(5) 0.0107(6) -0.0003(4) 0.0007(5) 0.0007(4)
C10A 0.0140(6) 0.0096(5) 0.0094(5) 0.0000(4) 0.0007(5) -0.0001(4)
C11 0.0143(6) 0.0140(6) 0.0087(5) 0.0002(4) -0.0020(5) 0.0018(5)
C12 0.0158(6) 0.0091(5) 0.0144(6) 0.0005(4) 0.0051(5) 0.0014(4)
C13 0.0181(7) 0.0181(6) 0.0158(6) 0.0021(5) 0.0037(5) 0.0011(5)
C14 0.0161(7) 0.0266(7) 0.0251(8) 0.0051(6) 0.0051(6) 0.0027(5)
C15 0.0222(7) 0.0219(7) 0.0266(8) 0.0064(6) 0.0132(6) 0.0051(5)
C16 0.0281(8) 0.0156(6) 0.0173(7) 0.0021(5) 0.0103(6) 0.0048(5)
C17 0.0234(7) 0.0119(6) 0.0131(6) 0.0003(5) 0.0036(5) 0.0013(5)

loop_
_atom_type_symbol
_atom_type_description
_atom_type_scat_dispersion_real
_atom_type_scat_dispersion_imag
_atom_type_scat_source
C C 0.0033 0.0016 'International Tables Vol C Tables 4.2.6.8 and 6.1.1.4'
H H 0.0000 0.0000 'International Tables Vol C Tables 4.2.6.8 and 6.1.1.4'
N N 0.0061 0.0033 'International Tables Vol C Tables 4.2.6.8 and 6.1.1.4'
O O 0.0106 0.0060 'International Tables Vol C Tables 4.2.6.8 and 6.1.1.4'

loop_
_geom_angle_atom_site_label_1
_geom_angle_atom_site_label_2
_geom_angle_atom_site_label_3
_geom_angle
_geom_angle_site_symmetry_1
_geom_angle_site_symmetry_3
_geom_angle_publ_flag
C4A O5 C5A 105.30(10) . . ?
C1 N2 C12 125.87(11) . . ?
C1 N2 C3 112.42(10) . . ?
C12 N2 C3 120.23(10) . . ?
O1 C1 N2 125.32(12) . . ?
O1 C1 C10A 126.98(11) . . ?
N2 C1 C10A 107.36(10) . . ?
N2 C3 C3A 102.83(10) . . ?
C3 C3A C4 117.46(11) . . ?
C3 C3A C10A 102.70(10) . . ?
C4 C3A C10A 110.50(10) . . ?
C4A C4 C3A 105.96(10) . . ?
C9B C4A O5 112.35(11) . . ?
C9B C4A C4 128.89(12) . . ?
O5 C4A C4 118.71(11) . . ?
O5 C5A C6 125.17(12) . . ?
O5 C5A C9A 110.71(11) . . ?
C6 C5A C9A 124.07(13) . . ?
C5A C6 C7 116.16(13) . . ?
C6 C7 C8 121.20(13) . . ?
C9 C8 C7 121.62(13) . . ?
C8 C9 C9A 118.06(13) . . ?
C5A C9A C9 118.89(12) . . ?
C5A C9A C9B 105.50(11) . . ?
C9 C9A C9B 135.51(13) . . ?
C4A C9B C9A 106.13(11) . . ?
C4A C9B C10 122.54(11) . . ?
C9A C9B C10 130.98(11) . . ?
C9B C10 C11 113.56(10) . . ?
C9B C10 C10A 105.27(10) . . ?
C11 C10 C10A 111.57(10) . . ?
C1 C10A C10 121.14(10) . . ?
C1 C10A C3A 104.31(10) . . ?
C10 C10A C3A 111.61(10) . . ?
O2 C11 O3 123.90(12) . . ?
O2 C11 C10 123.78(11) . . ?
O3 C11 C10 112.30(11) . . ?
C13 C12 C17 119.97(12) . . ?
C13 C12 N2 121.30(11) . . ?
C17 C12 N2 118.72(12) . . ?
C12 C13 C14 119.14(13) . . ?
C15 C14 C13 121.04(14) . . ?
C16 C15 C14 119.53(13) . . ?
C15 C16 C17 120.44(13) . . ?
C16 C17 C12 119.88(13) . . ?

loop_
_geom_bond_atom_site_label_1
_geom_bond_atom_site_label_2
_geom_bond_distance
_geom_bond_site_symmetry_2
_geom_bond_publ_flag
O1 C1 1.2329(15) . ?
O2 C11 1.2128(15) . ?
O3 C11 1.3342(15) . ?
O5 C4A 1.3797(15) . ?
O5 C5A 1.3841(16) . ?
N2 C1 1.3684(16) . ?
N2 C12 1.4295(16) . ?
N2 C3 1.4811(16) . ?
C1 C10A 1.5118(17) . ?
C3 C3A 1.5233(18) . ?
C3A C4 1.5272(18) . ?
C3A C10A 1.5316(17) . ?
C4 C4A 1.4895(18) . ?
C4A C9B 1.3571(18) . ?
C5A C6 1.3870(18) . ?
C5A C9A 1.3950(19) . ?
C6 C7 1.389(2) . ?
C7 C8 1.401(2) . ?
C8 C9 1.3897(19) . ?
C9 C9A 1.3984(18) . ?
C9A C9B 1.4468(17) . ?
C9B C10 1.5119(18) . ?
C10 C11 1.5226(17) . ?
C10 C10A 1.5265(17) . ?
C12 C13 1.3930(19) . ?
C12 C17 1.4005(17) . ?
C13 C14 1.3949(19) . ?
C14 C15 1.389(2) . ?
C15 C16 1.382(2) . ?
C16 C17 1.3916(19) . ?

loop_
_geom_hbond_atom_site_label_D
_geom_hbond_atom_site_label_H
_geom_hbond_atom_site_label_A
_geom_hbond_distance_DH
_geom_hbond_distance_HA
_geom_hbond_distance_DA
_geom_hbond_angle_DHA
_geom_hbond_site_symmetry_A
_geom_hbond_publ_flag
O3 H3 O1 0.90(2) 1.79(2) 2.6637(13) 161(2) 2_645 yes
C3 H3B O3 0.99 2.53 3.4052(16) 147.3 4_566 yes
C10 H10B O2 1.00 2.42 3.3711(15) 158.4 2_655 yes
C13 H13A O1 0.95 2.40 2.9147(16) 113.4 . yes

loop_
_geom_torsion_atom_site_label_1
_geom_torsion_atom_site_label_2
_geom_torsion_atom_site_label_3
_geom_torsion_atom_site_label_4
_geom_torsion
_geom_torsion_site_symmetry_1
_geom_torsion_site_symmetry_2
_geom_torsion_site_symmetry_3
_geom_torsion_site_symmetry_4
_geom_torsion_publ_flag
C12 N2 C1 O1 -6.1(2) . . . . ?
C3 N2 C1 O1 -172.19(12) . . . . ?
C12 N2 C1 C10A 167.50(11) . . . . ?
C3 N2 C1 C10A 1.45(13) . . . . ?
C1 N2 C3 C3A -20.81(13) . . . . ?
C12 N2 C3 C3A 172.25(10) . . . . ?
N2 C3 C3A C4 151.97(10) . . . . ?
N2 C3 C3A C10A 30.53(12) . . . . ?
C3 C3A C4 C4A -161.25(11) . . . . ?
C10A C3A C4 C4A -43.94(13) . . . . ?
C5A O5 C4A C9B 1.03(14) . . . . ?
C5A O5 C4A C4 -176.44(11) . . . . ?
C3A C4 C4A C9B 10.28(18) . . . . ?
C3A C4 C4A O5 -172.73(10) . . . . ?
C4A O5 C5A C6 176.46(13) . . . . ?
C4A O5 C5A C9A -1.19(13) . . . . ?
O5 C5A C6 C7 -177.09(12) . . . . ?
C9A C5A C6 C7 0.3(2) . . . . ?
C5A C6 C7 C8 -0.3(2) . . . . ?
C6 C7 C8 C9 -0.2(2) . . . . ?
C7 C8 C9 C9A 0.7(2) . . . . ?
O5 C5A C9A C9 177.92(11) . . . . ?
C6 C5A C9A C9 0.2(2) . . . . ?
O5 C5A C9A C9B 0.92(14) . . . . ?
C6 C5A C9A C9B -176.76(12) . . . . ?
C8 C9 C9A C5A -0.68(19) . . . . ?
C8 C9 C9A C9B 175.19(13) . . . . ?
O5 C4A C9B C9A -0.48(14) . . . . ?
C4 C4A C9B C9A 176.67(12) . . . . ?
O5 C4A C9B C10 -174.37(11) . . . . ?
C4 C4A C9B C10 2.8(2) . . . . ?
C5A C9A C9B C4A -0.27(13) . . . . ?
C9 C9A C9B C4A -176.52(14) . . . . ?
C5A C9A C9B C10 172.90(12) . . . . ?
C9 C9A C9B C10 -3.3(2) . . . . ?
C4A C9B C10 C11 -104.10(14) . . . . ?
C9A C9B C10 C11 83.69(16) . . . . ?
C4A C9B C10 C10A 18.22(15) . . . . ?
C9A C9B C10 C10A -153.99(12) . . . . ?
O1 C1 C10A C10 -41.22(18) . . . . ?
N2 C1 C10A C10 145.28(11) . . . . ?
O1 C1 C10A C3A -167.97(12) . . . . ?
N2 C1 C10A C3A 18.53(13) . . . . ?
C9B C10 C10A C1 -176.31(10) . . . . ?
C11 C10 C10A C1 -52.71(14) . . . . ?
C9B C10 C10A C3A -52.94(12) . . . . ?
C11 C10 C10A C3A 70.66(13) . . . . ?
C3 C3A C10A C1 -30.27(12) . . . . ?
C4 C3A C10A C1 -156.35(10) . . . . ?
C3 C3A C10A C10 -162.74(10) . . . . ?
C4 C3A C10A C10 71.18(13) . . . . ?
C9B C10 C11 O2 136.90(13) . . . . ?
C10A C10 C11 O2 18.14(17) . . . . ?
C9B C10 C11 O3 -44.67(14) . . . . ?
C10A C10 C11 O3 -163.43(10) . . . . ?
C1 N2 C12 C13 33.30(18) . . . . ?
C3 N2 C12 C13 -161.64(11) . . . . ?
C1 N2 C12 C17 -147.90(12) . . . . ?
C3 N2 C12 C17 17.16(16) . . . . ?
C17 C12 C13 C14 0.42(19) . . . . ?
N2 C12 C13 C14 179.20(12) . . . . ?
C12 C13 C14 C15 -0.4(2) . . . . ?
C13 C14 C15 C16 0.0(2) . . . . ?
C14 C15 C16 C17 0.4(2) . . . . ?
C15 C16 C17 C12 -0.36(19) . . . . ?
C13 C12 C17 C16 -0.05(18) . . . . ?
N2 C12 C17 C16 -178.86(11) . . . . ?
